data_7042203
loop_
_publ_author_name
'Bridonneau, Nathalie'
'Rigamonti, Luca'
'Poneti, Giordano'
'Pinkowicz, Dawid'
'Forni, Alessandra'
'Cornia, Andrea'

_publ_section_title
;
 Evidence of crystal packing effects in stabilizing high or low spin
 states of iron(ii) complexes with functionalized
 2,6-bis(pyrazol-1-yl)pyridine ligands.
;
_journal_issue 12
_journal_name_full 'Dalton transactions (Cambridge, England : 2003)'
_journal_page_first 4075
_journal_page_last 4085
_journal_paper_doi 10.1039/c7dt00248c
_journal_volume 46
_journal_year 2017
_chemical_compound_source synthesis
_chemical_formula_iupac '[Fe(C16H18N6O4)2](ClO4)2.CH3CN'
_chemical_formula_moiety 'C32 H36 Fe N12 O8, 2(Cl O4), C2 H3 N'
_chemical_formula_sum 'C34 H39 Cl2 Fe N13 O16'
_chemical_formula_weight 1012.53
_space_group_crystal_system monoclinic
_space_group_IT_number 14
_space_group_name_Hall '-P 2yn'
_space_group_name_H-M_alt 'P 1 21/n 1'
_symmetry_space_group_name_Hall '-P 2yn'
_symmetry_space_group_name_H-M 'P 1 21/n 1'
_atom_sites_solution_hydrogens geom
_atom_sites_solution_primary direct
_atom_sites_solution_secondary difmap
_audit_creation_method SHELXL-2014/7
_audit_update_record
;
2016-12-13 deposited with the CCDC.
2017-02-22 downloaded from the CCDC.
;
_cell_angle_alpha 90
_cell_angle_beta 101.045(2)
_cell_angle_gamma 90
_cell_formula_units_Z 4
_cell_length_a 14.0675(10)
_cell_length_b 16.2407(11)
_cell_length_c 18.2548(11)
_cell_measurement_reflns_used 4759
_cell_measurement_temperature 140(2)
_cell_measurement_theta_max 24.74
_cell_measurement_theta_min 2.60
_cell_volume 4093.4(5)
_computing_cell_refinement 'APEX2 (Bruker, 2008)'
_computing_data_collection 'APEX2 (Bruker, 2008)'
_computing_data_reduction 'SAINT (Bruker, 2008)'
_computing_molecular_graphics 'Mercury 3.8 (Macrae, 2008)'
_computing_publication_material 'WINGX publication routines v2013.3 (Farrugia, 2012)'
_computing_structure_refinement 'SHELXL-2014/7 (Sheldrick, 2015)'
_computing_structure_solution 'SIR92 (Altomare, 1993)'
_diffrn_ambient_temperature 140(2)
_diffrn_detector_area_resol_mean 66
_diffrn_measured_fraction_theta_full 0.997
_diffrn_measured_fraction_theta_max 0.997
_diffrn_measurement_device_type 'Bruker X8APEX four-circle diffractometer'
_diffrn_measurement_method 'phi scans'
_diffrn_radiation_monochromator graphite
_diffrn_radiation_type MoK\a
_diffrn_radiation_wavelength 0.71073
_diffrn_reflns_av_R_equivalents 0.0580
_diffrn_reflns_av_unetI/netI 0.0520
_diffrn_reflns_Laue_measured_fraction_full 0.997
_diffrn_reflns_Laue_measured_fraction_max 0.997
_diffrn_reflns_limit_h_max 17
_diffrn_reflns_limit_h_min -17
_diffrn_reflns_limit_k_max 20
_diffrn_reflns_limit_k_min -20
_diffrn_reflns_limit_l_max 21
_diffrn_reflns_limit_l_min -22
_diffrn_reflns_number 40776
_diffrn_reflns_point_group_measured_fraction_full 0.997
_diffrn_reflns_point_group_measured_fraction_max 0.997
_diffrn_reflns_theta_full 25.242
_diffrn_reflns_theta_max 26.494
_diffrn_reflns_theta_min 3.635
_diffrn_source 'fine-focus sealed tube'
_diffrn_standards_decay_% 'not measured'
_diffrn_standards_interval_count 'not measured'
_diffrn_standards_interval_time 'not measured'
_diffrn_standards_number 'not measured'
_exptl_absorpt_coefficient_mu 0.590
_exptl_absorpt_correction_T_max 0.933
_exptl_absorpt_correction_T_min 0.768
_exptl_absorpt_correction_type multi-scan
_exptl_absorpt_process_details 'SADABS (Bruker, 2008)'
_exptl_crystal_colour red
_exptl_crystal_density_diffrn 1.643
_exptl_crystal_description prism
_exptl_crystal_F_000 2088
_exptl_crystal_preparation
;
crystallization from acetonitrile/diethylether,
crystal fixed on glass fiber with vacuum grease
;
_exptl_crystal_size_max 0.260
_exptl_crystal_size_mid 0.200
_exptl_crystal_size_min 0.120
_refine_diff_density_max 3.946
_refine_diff_density_min -0.761
_refine_diff_density_rms 0.164
_refine_ls_extinction_method none
_refine_ls_goodness_of_fit_ref 1.121
_refine_ls_hydrogen_treatment constr
_refine_ls_matrix_type full
_refine_ls_number_parameters 679
_refine_ls_number_reflns 8447
_refine_ls_number_restraints 179
_refine_ls_restrained_S_all 1.173
_refine_ls_R_factor_all 0.1295
_refine_ls_R_factor_gt 0.0928
_refine_ls_shift/su_max 0.004
_refine_ls_shift/su_mean 0.000
_refine_ls_structure_factor_coef Fsqd
_refine_ls_weighting_details 'w=1/[\s^2^(Fo^2^)+(0.1947P)^2^] where P=(Fo^2^+2Fc^2^)/3'
_refine_ls_weighting_scheme calc
_refine_ls_wR_factor_gt 0.2568
_refine_ls_wR_factor_ref 0.2869
_reflns_Friedel_coverage 0.000
_reflns_number_gt 5581
_reflns_number_total 8447
_reflns_threshold_expression 'I > 2\s(I)'
_cod_data_source_file c7dt00248c2.cif
_cod_data_source_block 211014NB2_2_work7
_cod_depositor_comments 'Adding full bibliography for 7042202--7042203.cif.'
_cod_original_cell_volume 4093.3(5)
_cod_database_code 7042203
_shelx_shelxl_version_number 2014/7
_shelx_space_group_comment
;
The symmetry employed for this shelxl refinement is uniquely defined
by the following loop, which should always be used as a source of
symmetry information in preference to the above space-group names.
They are only intended as comments.
;
_shelx_estimated_absorpt_t_min 0.862
_shelx_estimated_absorpt_t_max 0.933

loop_
_space_group_symop_operation_xyz
'x, y, z'
'-x+1/2, y+1/2, -z+1/2'
'-x, -y, -z'
'x-1/2, -y-1/2, z-1/2'

loop_
_atom_site_label
_atom_site_type_symbol
_atom_site_fract_x
_atom_site_fract_y
_atom_site_fract_z
_atom_site_U_iso_or_equiv
_atom_site_adp_type
_atom_site_occupancy
_atom_site_site_symmetry_order
_atom_site_calc_flag
_atom_site_refinement_flags_posn
_atom_site_refinement_flags_adp
_atom_site_refinement_flags_occupancy
_atom_site_disorder_assembly
_atom_site_disorder_group
Fe1 Fe 0.80502(4) 0.24483(4) 0.18320(3) 0.0204(2) Uani 1 1 d . . . . .
N1 N 0.8625(2) 0.1592(2) 0.12856(19) 0.0236(8) Uani 1 1 d . . . . .
N2 N 0.9323(3) 0.2422(2) 0.2407(2) 0.0221(8) Uani 1 1 d . . . . .
N3 N 0.7927(2) 0.3297(2) 0.2577(2) 0.0256(8) Uani 1 1 d . . . . .
N7 N 0.9567(2) 0.1424(2) 0.1611(2) 0.0253(8) Uani 1 1 d . . . . .
N8 N 0.8786(3) 0.3427(2) 0.3079(2) 0.0254(8) Uani 1 1 d . . . . .
C1 C 0.8401(3) 0.1066(3) 0.0724(2) 0.0286(10) Uani 1 1 d . . . . .
H1 H 0.7793 0.1044 0.0391 0.034 Uiso 1 1 calc R U . . .
C2 C 0.9188(4) 0.0544(3) 0.0690(3) 0.0337(11) Uani 1 1 d . . . . .
H2 H 0.9210 0.0112 0.0343 0.040 Uiso 1 1 calc R U . . .
C3 C 0.9923(4) 0.0788(3) 0.1264(3) 0.0330(11) Uani 1 1 d . . . . .
H3 H 1.0553 0.0557 0.1390 0.040 Uiso 1 1 calc R U . . .
C4 C 0.9982(3) 0.1916(3) 0.2225(2) 0.0234(9) Uani 1 1 d . . . . .
C5 C 1.0926(3) 0.1909(3) 0.2586(2) 0.0265(9) Uani 1 1 d . . . . .
H5 H 1.1388 0.1549 0.2439 0.032 Uiso 1 1 calc R U . . .
C6 C 1.1184(3) 0.2463(3) 0.3190(3) 0.0265(10) Uani 1 1 d . . . . .
C7 C 1.0503(3) 0.2956(3) 0.3411(2) 0.0255(9) Uani 1 1 d . . . . .
H7 H 1.0662 0.3303 0.3836 0.031 Uiso 1 1 calc R U . . .
C8 C 0.9569(3) 0.2930(3) 0.2991(2) 0.0266(9) Uani 1 1 d . . . . .
C9 C 0.8674(4) 0.4007(3) 0.3590(3) 0.0322(10) Uani 1 1 d . . . . .
H9 H 0.9155 0.4193 0.3994 0.039 Uiso 1 1 calc R U . . .
C10 C 0.7737(4) 0.4274(3) 0.3409(3) 0.0361(11) Uani 1 1 d . . . . .
H10 H 0.7440 0.4685 0.3660 0.043 Uiso 1 1 calc R U . . .
C11 C 0.7301(3) 0.3821(3) 0.2782(3) 0.0310(10) Uani 1 1 d . . . . .
H11 H 0.6646 0.3881 0.2536 0.037 Uiso 1 1 calc R U . . .
C23 C 1.2220(3) 0.2537(3) 0.3596(3) 0.0316(11) Uani 1 1 d . . . . .
O1 O 1.2403(2) 0.2583(2) 0.42825(19) 0.0363(8) Uani 1 1 d . . . . .
N11 N 1.2865(3) 0.2556(3) 0.3160(2) 0.0356(10) Uani 1 1 d . . . . .
H11A H 1.2647 0.2477 0.2680 0.043 Uiso 1 1 calc R U . . .
C24 C 1.3924(3) 0.2697(3) 0.3396(3) 0.0320(11) Uani 1 1 d . . . . .
C25 C 1.4362(4) 0.2149(4) 0.4046(3) 0.0444(13) Uani 1 1 d . . . . .
H25A H 1.3986 0.1630 0.4011 0.053 Uiso 1 1 calc R U . . .
H25B H 1.5031 0.2007 0.3997 0.053 Uiso 1 1 calc R U . . .
C26 C 1.4103(4) 0.3615(4) 0.3613(4) 0.0522(15) Uani 1 1 d . . . . .
H26A H 1.3757 0.3755 0.4021 0.063 Uiso 1 1 calc R U . . .
H26B H 1.4804 0.3707 0.3798 0.063 Uiso 1 1 calc R U . . .
O2 O 1.4389(3) 0.2503(3) 0.4775(2) 0.0536(11) Uani 1 1 d . . . . .
H2A H 1.3855 0.2424 0.4906 0.064 Uiso 1 1 calc R U . . .
O3 O 1.3773(4) 0.4135(3) 0.2989(4) 0.104(2) Uani 1 1 d . . . . .
H3A H 1.4245 0.4393 0.2881 0.125 Uiso 1 1 calc R U . . .
C27A C 1.4376(10) 0.2411(9) 0.2708(9) 0.034(4) Uani 0.586(3) 1 d D . P A 1
H27A H 1.4440 0.1804 0.2712 0.041 Uiso 0.586(3) 1 calc R U P A 1
H27B H 1.3942 0.2573 0.2237 0.041 Uiso 0.586(3) 1 calc R U P A 1
O4A O 1.5318(4) 0.2786(4) 0.2747(3) 0.0386(15) Uani 0.586(3) 1 d D . P A 1
H4A H 1.5705 0.2601 0.3119 0.046 Uiso 0.586(3) 1 calc R U P A 1
C27B C 1.4388(16) 0.2626(16) 0.2776(12) 0.034(4) Uani 0.414(3) 1 d D . P A 2
H27C H 1.4462 0.2035 0.2668 0.041 Uiso 0.414(3) 1 calc R U P A 2
H27D H 1.5045 0.2866 0.2911 0.041 Uiso 0.414(3) 1 calc R U P A 2
O4B O 1.3876(6) 0.3028(6) 0.2103(5) 0.050(2) Uani 0.414(3) 1 d D . P A 2
H4B H 1.3899 0.3541 0.2164 0.060 Uiso 0.414(3) 1 calc R U P A 2
N4 N 0.7453(2) 0.1599(2) 0.23689(19) 0.0227(8) Uani 1 1 d . . . . .
N5 N 0.6776(3) 0.2461(2) 0.1259(2) 0.0208(8) Uani 1 1 d . . . . .
N6 N 0.8195(2) 0.3295(2) 0.10923(19) 0.0231(8) Uani 1 1 d . . . . .
N9 N 0.6498(2) 0.1456(2) 0.2044(2) 0.0246(8) Uani 1 1 d . . . . .
N10 N 0.7332(2) 0.3480(2) 0.06192(19) 0.0223(7) Uani 1 1 d . . . . .
C12 C 0.7646(3) 0.1084(3) 0.2940(2) 0.0290(10) Uani 1 1 d . . . . .
H12 H 0.8256 0.1039 0.3269 0.035 Uiso 1 1 calc R U . . .
C13 C 0.6818(4) 0.0607(3) 0.2994(3) 0.0322(11) Uani 1 1 d . . . . .
H13 H 0.6767 0.0195 0.3353 0.039 Uiso 1 1 calc R U . . .
C14 C 0.6110(3) 0.0866(3) 0.2423(3) 0.0297(10) Uani 1 1 d . . . . .
H14 H 0.5462 0.0669 0.2311 0.036 Uiso 1 1 calc R U . . .
C15 C 0.6102(3) 0.1960(3) 0.1438(2) 0.0237(9) Uani 1 1 d . . . . .
C16 C 0.5161(3) 0.1971(3) 0.1067(2) 0.0257(9) Uani 1 1 d . . . . .
H16 H 0.4691 0.1610 0.1201 0.031 Uiso 1 1 calc R U . . .
C17 C 0.4916(3) 0.2538(3) 0.0481(2) 0.0236(9) Uani 1 1 d . . . . .
C18 C 0.5614(3) 0.3044(2) 0.0271(2) 0.0229(9) Uani 1 1 d . . . . .
H18 H 0.5462 0.3407 -0.0143 0.027 Uiso 1 1 calc R U . . .
C19 C 0.6531(3) 0.2998(3) 0.0690(2) 0.0219(9) Uani 1 1 d . . . . .
C20 C 0.7447(3) 0.4088(3) 0.0138(3) 0.0300(10) Uani 1 1 d . . . . .
H20 H 0.6958 0.4318 -0.0238 0.036 Uiso 1 1 calc R U . . .
C21 C 0.8405(4) 0.4308(3) 0.0296(3) 0.0321(10) Uani 1 1 d . . . . .
H21 H 0.8710 0.4721 0.0053 0.039 Uiso 1 1 calc R U . . .
C22 C 0.8848(3) 0.3801(3) 0.0890(3) 0.0305(10) Uani 1 1 d . . . . .
H22 H 0.9515 0.3816 0.1115 0.037 Uiso 1 1 calc R U . . .
C28 C 0.3886(3) 0.2625(3) 0.0076(2) 0.0253(9) Uani 1 1 d . . . . .
O5 O 0.3694(2) 0.2712(2) -0.06059(18) 0.0334(8) Uani 1 1 d . . . . .
N12 N 0.3237(3) 0.2607(2) 0.0519(2) 0.0289(9) Uani 1 1 d . . . . .
H12A H 0.3461 0.2522 0.0997 0.035 Uiso 1 1 calc R U . . .
C29 C 0.2182(3) 0.2713(3) 0.0289(3) 0.0300(10) Uani 1 1 d . . . . .
C30 C 0.1962(4) 0.3613(3) 0.0095(3) 0.0427(13) Uani 1 1 d . . . . .
H30A H 0.2282 0.3774 -0.0321 0.051 Uiso 1 1 calc R U . . .
H30B H 0.1255 0.3684 -0.0072 0.051 Uiso 1 1 calc R U . . .
O6 O 0.2293(3) 0.4133(2) 0.0722(2) 0.0524(10) Uani 1 1 d . . . . .
H6 H 0.2890 0.4215 0.0763 0.063 Uiso 1 1 calc R U . . .
C31 C 0.1753(4) 0.2153(4) -0.0371(3) 0.0391(12) Uani 1 1 d . . . . .
H31A H 0.2137 0.1639 -0.0336 0.047 Uiso 1 1 calc R U . . .
H31B H 0.1084 0.2004 -0.0329 0.047 Uiso 1 1 calc R U . . .
O7 O 0.1734(3) 0.2510(2) -0.1082(2) 0.0429(9) Uani 1 1 d . . . . .
H7A H 0.2302 0.2550 -0.1159 0.052 Uiso 1 1 calc R U . . .
C32A C 0.1737(4) 0.2440(3) 0.0943(3) 0.0404(13) Uani 0.586(3) 1 d D . P A 3
H32A H 0.1036 0.2570 0.0841 0.049 Uiso 0.586(3) 1 calc R U P A 3
H32B H 0.1810 0.1837 0.1009 0.049 Uiso 0.586(3) 1 calc R U P A 3
O8A O 0.2201(5) 0.2849(4) 0.1609(3) 0.0429(16) Uani 0.586(3) 1 d D . P A 3
H8A H 0.2217 0.3358 0.1529 0.052 Uiso 0.586(3) 1 calc R U P A 3
C32B C 0.1737(4) 0.2440(3) 0.0943(3) 0.0404(13) Uani 0.250(3) 1 d D . P A 4
H32C H 0.1787 0.2903 0.1302 0.049 Uiso 0.250(3) 1 calc R U P A 4
H32D H 0.1039 0.2337 0.0756 0.049 Uiso 0.250(3) 1 calc R U P A 4
O8B O 0.2156(11) 0.1699(8) 0.1354(8) 0.050(3) Uiso 0.250(3) 1 d D . P A 4
H8B H 0.2104 0.1296 0.1062 0.060 Uiso 0.250(3) 1 calc R U P A 4
C32C C 0.1737(4) 0.2440(3) 0.0943(3) 0.0404(13) Uani 0.164(3) 1 d D . P A 5
H32E H 0.1718 0.1831 0.0948 0.049 Uiso 0.164(3) 1 calc R U P A 5
H32F H 0.2166 0.2619 0.1410 0.049 Uiso 0.164(3) 1 calc R U P A 5
O8C O 0.0765(10) 0.2747(14) 0.0946(14) 0.050(3) Uiso 0.164(3) 1 d D . P A 5
H8C H 0.0386 0.2583 0.0561 0.060 Uiso 0.164(3) 1 calc R U P A 5
Cl1 Cl 0.49626(9) 0.48833(7) 0.13766(7) 0.0392(3) Uani 1 1 d D . . B 6
O9 O 0.5844(3) 0.4747(3) 0.1128(3) 0.0799(16) Uani 1 1 d D U . B 6
O10 O 0.4642(5) 0.5682(3) 0.1207(3) 0.097(2) Uani 1 1 d D U . B 6
O11 O 0.5142(6) 0.4842(5) 0.2162(3) 0.127(3) Uani 1 1 d D U . B 6
O12 O 0.4284(4) 0.4335(4) 0.1012(5) 0.149(3) Uani 1 1 d D U . B 6
Cl2A Cl 0.3585(3) 0.0017(2) 0.0679(3) 0.0637(13) Uani 0.531(7) 1 d D U P C 7
O13A O 0.3835(7) -0.0670(5) 0.0258(5) 0.086(3) Uani 0.531(7) 1 d D U P C 7
O14A O 0.4234(6) 0.0063(5) 0.1328(5) 0.081(3) Uani 0.531(7) 1 d D U P C 7
O15A O 0.3673(11) 0.0719(6) 0.0231(6) 0.102(4) Uani 0.531(7) 1 d D U P C 7
O16A O 0.2605(7) -0.0034(10) 0.0704(8) 0.121(5) Uani 0.531(7) 1 d D U P C 7
Cl2B Cl 0.3162(4) 0.0225(3) 0.0965(3) 0.0669(14) Uani 0.469(7) 1 d D U P C 8
O13B O 0.3454(8) 0.0826(5) 0.1487(4) 0.075(3) Uani 0.469(7) 1 d D U P C 8
O14B O 0.3292(14) 0.0390(10) 0.0238(6) 0.121(5) Uani 0.469(7) 1 d D U P C 8
O15B O 0.3077(10) -0.0573(5) 0.1182(9) 0.119(5) Uani 0.469(7) 1 d D U P C 8
O16B O 0.2115(7) 0.0395(8) 0.0764(9) 0.116(4) Uani 0.469(7) 1 d D U P C 8
N13A N 0.4227(11) -0.0746(11) 0.2972(8) 0.137(6) Uani 0.589(9) 1 d D . P D 9
C33A C 0.3673(11) -0.0244(9) 0.2898(10) 0.085(4) Uani 0.589(9) 1 d D . P D 9
C34A C 0.2867(11) 0.0340(10) 0.288(2) 0.093(6) Uani 0.589(9) 1 d D . P D 9
H34A H 0.2540 0.0432 0.2364 0.139 Uiso 0.589(9) 1 calc R U P D 9
H34B H 0.3120 0.0864 0.3105 0.139 Uiso 0.589(9) 1 calc R U P D 9
H34C H 0.2404 0.0113 0.3167 0.139 Uiso 0.589(9) 1 calc R U P D 9
N13B N 0.4543(14) 0.0099(16) 0.3478(12) 0.137(6) Uani 0.411(9) 1 d D . P D 10
C33B C 0.3752(14) 0.0107(14) 0.3206(15) 0.085(4) Uani 0.411(9) 1 d D . P D 10
C34B C 0.2700(15) 0.0116(19) 0.291(4) 0.093(6) Uani 0.411(9) 1 d D . P D 10
H34D H 0.2392 0.0525 0.3187 0.139 Uiso 0.411(9) 1 calc R U P D 10
H34E H 0.2430 -0.0430 0.2978 0.139 Uiso 0.411(9) 1 calc R U P D 10
H34F H 0.2579 0.0259 0.2382 0.139 Uiso 0.411(9) 1 calc R U P D 10

loop_
_atom_site_aniso_label
_atom_site_aniso_U_11
_atom_site_aniso_U_22
_atom_site_aniso_U_33
_atom_site_aniso_U_23
_atom_site_aniso_U_13
_atom_site_aniso_U_12
Fe1 0.0116(3) 0.0251(4) 0.0240(4) 0.0009(2) 0.0021(3) 0.0005(2)
N1 0.0146(17) 0.0278(19) 0.0275(19) 0.0007(15) 0.0018(14) -0.0023(14)
N2 0.0157(17) 0.0236(18) 0.0261(19) 0.0006(14) 0.0013(14) 0.0005(13)
N3 0.0166(18) 0.0305(19) 0.0294(19) 0.0037(15) 0.0035(15) 0.0017(15)
N7 0.0152(17) 0.0282(19) 0.032(2) -0.0025(15) 0.0037(15) 0.0026(14)
N8 0.0206(18) 0.0276(19) 0.0281(19) 0.0005(15) 0.0046(15) 0.0027(14)
C1 0.025(2) 0.031(2) 0.029(2) -0.0002(19) 0.0036(19) -0.0030(18)
C2 0.032(3) 0.030(2) 0.040(3) -0.004(2) 0.008(2) 0.000(2)
C3 0.028(3) 0.031(2) 0.041(3) -0.003(2) 0.011(2) 0.0040(19)
C4 0.018(2) 0.027(2) 0.025(2) 0.0050(17) 0.0031(17) -0.0031(16)
C5 0.015(2) 0.031(2) 0.034(2) 0.0013(19) 0.0056(18) 0.0024(17)
C6 0.018(2) 0.034(2) 0.026(2) 0.0060(18) -0.0007(18) -0.0060(17)
C7 0.019(2) 0.031(2) 0.024(2) -0.0027(18) -0.0004(17) -0.0026(17)
C8 0.019(2) 0.033(2) 0.026(2) 0.0007(18) 0.0008(18) 0.0008(18)
C9 0.032(3) 0.031(2) 0.033(2) -0.004(2) 0.007(2) 0.001(2)
C10 0.038(3) 0.035(3) 0.038(3) -0.004(2) 0.015(2) 0.008(2)
C11 0.024(2) 0.031(2) 0.040(3) 0.004(2) 0.011(2) 0.0066(19)
C23 0.019(2) 0.039(3) 0.035(3) 0.006(2) 0.001(2) 0.0005(19)
O1 0.0223(17) 0.055(2) 0.0293(18) 0.0004(15) -0.0018(14) -0.0017(15)
N11 0.016(2) 0.058(3) 0.030(2) 0.0068(18) -0.0024(16) -0.0083(17)
C24 0.019(2) 0.048(3) 0.027(2) 0.006(2) -0.0021(18) 0.000(2)
C25 0.029(3) 0.055(3) 0.046(3) 0.014(3) -0.002(2) 0.006(2)
C26 0.034(3) 0.054(3) 0.065(4) 0.004(3) 0.002(3) -0.008(3)
O2 0.033(2) 0.089(3) 0.036(2) 0.0042(19) 0.0013(17) -0.006(2)
O3 0.064(3) 0.071(4) 0.162(6) 0.063(4) -0.022(4) -0.013(3)
C27A 0.023(3) 0.041(9) 0.038(4) -0.015(5) 0.006(3) -0.010(4)
O4A 0.015(3) 0.062(4) 0.038(3) 0.008(3) 0.005(2) 0.001(3)
C27B 0.023(3) 0.041(9) 0.038(4) -0.015(5) 0.006(3) -0.010(4)
O4B 0.037(5) 0.062(6) 0.050(6) 0.010(5) 0.007(4) -0.004(5)
N4 0.0134(17) 0.0298(19) 0.0239(18) 0.0024(15) 0.0011(14) 0.0036(14)
N5 0.0157(17) 0.0234(18) 0.0229(18) 0.0037(14) 0.0032(14) 0.0015(13)
N6 0.0154(17) 0.0270(18) 0.0274(19) -0.0008(15) 0.0054(14) -0.0020(14)
N9 0.0171(17) 0.0282(18) 0.0282(19) 0.0065(15) 0.0036(14) 0.0003(14)
N10 0.0167(17) 0.0247(18) 0.0254(18) 0.0033(14) 0.0042(14) -0.0007(14)
C12 0.028(2) 0.031(2) 0.027(2) 0.0012(19) 0.0032(19) 0.0064(19)
C13 0.040(3) 0.025(2) 0.034(3) 0.0060(19) 0.013(2) 0.003(2)
C14 0.028(2) 0.028(2) 0.035(2) 0.0055(19) 0.012(2) -0.0034(18)
C15 0.018(2) 0.026(2) 0.026(2) -0.0011(17) 0.0035(17) -0.0005(16)
C16 0.015(2) 0.028(2) 0.033(2) 0.0026(18) 0.0042(18) -0.0032(17)
C17 0.015(2) 0.029(2) 0.025(2) -0.0023(17) 0.0005(17) 0.0013(16)
C18 0.023(2) 0.024(2) 0.021(2) 0.0003(16) 0.0019(17) 0.0019(17)
C19 0.015(2) 0.027(2) 0.023(2) 0.0005(17) 0.0029(16) 0.0002(16)
C20 0.033(3) 0.027(2) 0.032(2) 0.0053(19) 0.012(2) 0.0012(19)
C21 0.034(3) 0.026(2) 0.039(3) 0.0003(19) 0.015(2) -0.005(2)
C22 0.023(2) 0.030(2) 0.040(3) -0.006(2) 0.013(2) -0.0045(18)
C28 0.017(2) 0.030(2) 0.027(2) 0.0018(18) 0.0005(18) -0.0004(17)
O5 0.0203(16) 0.048(2) 0.0283(18) 0.0035(15) -0.0033(13) 0.0015(14)
N12 0.0166(19) 0.038(2) 0.029(2) 0.0026(16) -0.0014(15) 0.0033(15)
C29 0.015(2) 0.037(3) 0.036(3) 0.001(2) -0.0007(18) 0.0027(18)
C30 0.034(3) 0.041(3) 0.048(3) -0.002(2) -0.005(2) 0.008(2)
O6 0.044(2) 0.047(2) 0.061(3) -0.0109(19) -0.003(2) 0.0045(19)
C31 0.022(2) 0.052(3) 0.040(3) -0.009(2) -0.002(2) -0.007(2)
O7 0.0261(19) 0.063(3) 0.038(2) 0.0010(17) 0.0003(16) 0.0004(17)
C32A 0.018(2) 0.062(4) 0.041(3) 0.001(2) 0.002(2) 0.002(2)
O8A 0.034(3) 0.067(4) 0.027(3) 0.005(3) 0.003(3) -0.003(3)
C32B 0.018(2) 0.062(4) 0.041(3) 0.001(2) 0.002(2) 0.002(2)
C32C 0.018(2) 0.062(4) 0.041(3) 0.001(2) 0.002(2) 0.002(2)
Cl1 0.0324(7) 0.0337(6) 0.0488(8) 0.0026(5) 0.0011(5) -0.0003(5)
O9 0.042(3) 0.089(4) 0.113(4) -0.056(3) 0.026(3) -0.014(2)
O10 0.159(6) 0.057(3) 0.081(4) 0.015(3) 0.040(4) 0.047(3)
O11 0.157(7) 0.157(6) 0.072(4) 0.041(4) 0.033(4) 0.059(5)
O12 0.056(3) 0.131(5) 0.266(9) -0.128(6) 0.046(4) -0.037(4)
Cl2A 0.057(2) 0.0498(19) 0.070(3) 0.0157(17) -0.0238(18) -0.0126(16)
O13A 0.086(6) 0.062(5) 0.096(6) 0.011(4) -0.019(5) -0.004(4)
O14A 0.072(6) 0.064(5) 0.087(5) 0.019(4) -0.033(4) -0.028(4)
O15A 0.156(10) 0.058(5) 0.084(6) 0.015(4) -0.002(6) 0.005(5)
O16A 0.075(5) 0.155(11) 0.127(9) -0.058(8) 0.002(5) -0.032(6)
Cl2B 0.071(3) 0.043(2) 0.080(3) -0.0061(18) -0.003(2) -0.0193(19)
O13B 0.099(7) 0.065(5) 0.063(5) 0.008(4) 0.019(5) -0.042(5)
O14B 0.165(12) 0.092(10) 0.106(7) 0.005(6) 0.027(7) -0.027(9)
O15B 0.099(9) 0.050(5) 0.210(11) 0.028(6) 0.036(8) -0.004(5)
O16B 0.101(6) 0.081(8) 0.154(10) -0.002(7) -0.007(6) -0.014(5)
N13A 0.119(10) 0.189(15) 0.099(9) 0.030(8) 0.007(8) 0.093(11)
C33A 0.087(8) 0.059(9) 0.102(12) -0.011(6) -0.001(8) 0.036(7)
C34A 0.080(8) 0.046(11) 0.136(9) 0.020(13) -0.022(10) -0.015(7)
N13B 0.119(10) 0.189(15) 0.099(9) 0.030(8) 0.007(8) 0.093(11)
C33B 0.087(8) 0.059(9) 0.102(12) -0.011(6) -0.001(8) 0.036(7)
C34B 0.080(8) 0.046(11) 0.136(9) 0.020(13) -0.022(10) -0.015(7)

loop_
_atom_type_symbol
_atom_type_description
_atom_type_scat_dispersion_real
_atom_type_scat_dispersion_imag
_atom_type_scat_source
C C 0.0033 0.0016 'International Tables Vol C Tables 4.2.6.8 and 6.1.1.4'
H H 0.0000 0.0000 'International Tables Vol C Tables 4.2.6.8 and 6.1.1.4'
N N 0.0061 0.0033 'International Tables Vol C Tables 4.2.6.8 and 6.1.1.4'
O O 0.0106 0.0060 'International Tables Vol C Tables 4.2.6.8 and 6.1.1.4'
Cl Cl 0.1484 0.1585 'International Tables Vol C Tables 4.2.6.8 and 6.1.1.4'
Fe Fe 0.3463 0.8444 'International Tables Vol C Tables 4.2.6.8 and 6.1.1.4'

loop_
_geom_angle_atom_site_label_1
_geom_angle_atom_site_label_2
_geom_angle_atom_site_label_3
_geom_angle
N2 Fe1 N5 179.30(15)
N2 Fe1 N6 100.66(15)
N5 Fe1 N6 79.91(14)
N2 Fe1 N3 80.36(14)
N5 Fe1 N3 100.05(15)
N6 Fe1 N3 91.09(16)
N2 Fe1 N4 99.00(14)
N5 Fe1 N4 80.43(14)
N6 Fe1 N4 160.34(14)
N3 Fe1 N4 92.55(15)
N2 Fe1 N1 80.12(14)
N5 Fe1 N1 99.47(14)
N6 Fe1 N1 92.25(15)
N3 Fe1 N1 160.48(14)
N4 Fe1 N1 90.75(15)
C1 N1 N7 105.9(3)
C1 N1 Fe1 141.8(3)
N7 N1 Fe1 112.1(3)
C4 N2 C8 119.5(4)
C4 N2 Fe1 120.5(3)
C8 N2 Fe1 120.0(3)
C11 N3 N8 104.8(4)
C11 N3 Fe1 142.7(3)
N8 N3 Fe1 112.5(3)
C3 N7 N1 111.2(4)
C3 N7 C4 132.1(4)
N1 N7 C4 116.8(3)
C9 N8 N3 111.1(4)
C9 N8 C8 132.7(4)
N3 N8 C8 116.2(3)
N1 C1 C2 110.5(4)
C3 C2 C1 106.0(4)
N7 C3 C2 106.5(4)
N2 C4 C5 123.2(4)
N2 C4 N7 110.3(4)
C5 C4 N7 126.6(4)
C4 C5 C6 116.8(4)
C7 C6 C5 120.8(4)
C7 C6 C23 118.3(4)
C5 C6 C23 120.9(4)
C6 C7 C8 117.4(4)
N2 C8 C7 122.1(4)
N2 C8 N8 111.0(4)
C7 C8 N8 126.9(4)
N8 C9 C10 106.8(4)
C9 C10 C11 106.4(4)
N3 C11 C10 111.0(4)
O1 C23 N11 125.4(4)
O1 C23 C6 119.9(4)
N11 C23 C6 114.6(4)
C23 N11 C24 126.5(4)
C27B C24 N11 110.2(9)
C27B C24 C25 113.4(8)
N11 C24 C25 111.8(4)
C27B C24 C26 101.9(11)
N11 C24 C26 109.1(4)
C25 C24 C26 110.1(4)
N11 C24 C27A 104.9(6)
C25 C24 C27A 106.4(6)
C26 C24 C27A 114.5(6)
O2 C25 C24 115.0(5)
O3 C26 C24 110.7(5)
O4A C27A C24 109.9(10)
C24 C27B O4B 114.2(18)
C12 N4 N9 105.6(3)
C12 N4 Fe1 142.3(3)
N9 N4 Fe1 112.1(2)
C15 N5 C19 119.7(4)
C15 N5 Fe1 119.9(3)
C19 N5 Fe1 120.4(3)
C22 N6 N10 105.2(3)
C22 N6 Fe1 142.0(3)
N10 N6 Fe1 112.8(2)
C14 N9 N4 110.7(3)
C14 N9 C15 132.6(4)
N4 N9 C15 116.6(3)
C20 N10 N6 111.4(3)
C20 N10 C19 131.9(4)
N6 N10 C19 116.6(3)
N4 C12 C13 110.6(4)
C14 C13 C12 105.6(4)
N9 C14 C13 107.5(4)
N5 C15 C16 122.3(4)
N5 C15 N9 110.8(4)
C16 C15 N9 126.8(4)
C15 C16 C17 117.4(4)
C18 C17 C16 121.0(4)
C18 C17 C28 118.3(4)
C16 C17 C28 120.7(4)
C19 C18 C17 116.9(4)
N5 C19 C18 122.6(4)
N5 C19 N10 110.0(3)
C18 C19 N10 127.4(4)
N10 C20 C21 106.9(4)
C20 C21 C22 106.3(4)
N6 C22 C21 110.3(4)
O5 C28 N12 125.1(4)
O5 C28 C17 120.9(4)
N12 C28 C17 114.0(4)
C28 N12 C29 126.5(4)
N12 C29 C32C 106.7(4)
N12 C29 C32B 106.7(4)
N12 C29 C32A 106.7(4)
N12 C29 C30 109.2(4)
C32C C29 C30 111.6(4)
C32B C29 C30 111.6(4)
C32A C29 C30 111.6(4)
N12 C29 C31 112.1(4)
C32C C29 C31 106.5(4)
C32B C29 C31 106.5(4)
C32A C29 C31 106.5(4)
C30 C29 C31 110.7(4)
O6 C30 C29 111.2(4)
O7 C31 C29 114.3(4)
O8A C32A C29 110.1(5)
O8B C32B C29 116.9(7)
O8C C32C C29 115.6(10)
O12 Cl1 O10 109.3(4)
O12 Cl1 O11 115.6(5)
O10 Cl1 O11 105.0(4)
O12 Cl1 O9 108.2(3)
O10 Cl1 O9 110.0(4)
O11 Cl1 O9 108.7(4)
O14A Cl2A O16A 118.8(8)
O14A Cl2A O15A 109.9(6)
O16A Cl2A O15A 105.2(8)
O14A Cl2A O13A 108.5(6)
O16A Cl2A O13A 108.5(7)
O15A Cl2A O13A 105.0(7)
O15B Cl2B O13B 120.4(8)
O15B Cl2B O14B 119.4(9)
O13B Cl2B O14B 116.5(7)
O15B Cl2B O16B 96.4(8)
O13B Cl2B O16B 101.1(7)
O14B Cl2B O16B 91.9(9)
N13A C33A C34A 171(2)
N13B C33B C34B 175(4)
N1 C1 H1 124.8
C2 C1 H1 124.8
C3 C2 H2 127.0
C1 C2 H2 127.0
N7 C3 H3 126.8
C2 C3 H3 126.8
C4 C5 H5 121.6
C6 C5 H5 121.6
C6 C7 H7 121.3
C8 C7 H7 121.3
N8 C9 H9 126.6
C10 C9 H9 126.6
C9 C10 H10 126.8
C11 C10 H10 126.8
N3 C11 H11 124.5
C10 C11 H11 124.5
C23 N11 H11A 116.7
C24 N11 H11A 116.7
O2 C25 H25A 108.5
C24 C25 H25A 108.5
O2 C25 H25B 108.5
C24 C25 H25B 108.5
H25A C25 H25B 107.5
O3 C26 H26A 109.5
C24 C26 H26A 109.5
O3 C26 H26B 109.5
C24 C26 H26B 109.5
H26A C26 H26B 108.1
C25 O2 H2A 109.5
C26 O3 H3A 109.5
O4A C27A H27A 109.7
C24 C27A H27A 109.7
O4A C27A H27B 109.7
C24 C27A H27B 109.7
H27A C27A H27B 108.2
C27A O4A H4A 109.5
C24 C27B H27C 108.7
O4B C27B H27C 108.7
C24 C27B H27D 108.7
O4B C27B H27D 108.7
H27C C27B H27D 107.6
C27B O4B H4B 109.5
N4 C12 H12 124.7
C13 C12 H12 124.7
C14 C13 H13 127.2
C12 C13 H13 127.2
N9 C14 H14 126.2
C13 C14 H14 126.2
C15 C16 H16 121.3
C17 C16 H16 121.3
C19 C18 H18 121.5
C17 C18 H18 121.5
N10 C20 H20 126.6
C21 C20 H20 126.6
C20 C21 H21 126.8
C22 C21 H21 126.8
N6 C22 H22 124.9
C21 C22 H22 124.9
C28 N12 H12A 116.8
C29 N12 H12A 116.8
O6 C30 H30A 109.4
C29 C30 H30A 109.4
O6 C30 H30B 109.4
C29 C30 H30B 109.4
H30A C30 H30B 108.0
C30 O6 H6 109.5
O7 C31 H31A 108.7
C29 C31 H31A 108.7
O7 C31 H31B 108.7
C29 C31 H31B 108.7
H31A C31 H31B 107.6
C31 O7 H7A 109.5
O8A C32A H32A 109.6
C29 C32A H32A 109.6
O8A C32A H32B 109.6
C29 C32A H32B 109.6
H32A C32A H32B 108.2
C32A O8A H8A 109.5
O8B C32B H32C 108.1
C29 C32B H32C 108.1
O8B C32B H32D 108.1
C29 C32B H32D 108.1
H32C C32B H32D 107.3
C32B O8B H8B 109.5
O8C C32C H32E 108.4
C29 C32C H32E 108.4
O8C C32C H32F 108.4
C29 C32C H32F 108.4
H32E C32C H32F 107.4
C32C O8C H8C 109.5
C33A C34A H34A 109.5
C33A C34A H34B 109.5
H34A C34A H34B 109.5
C33A C34A H34C 109.5
H34A C34A H34C 109.5
H34B C34A H34C 109.5
C33B C34B H34D 109.5
C33B C34B H34E 109.5
H34D C34B H34E 109.5
C33B C34B H34F 109.5
H34D C34B H34F 109.5
H34E C34B H34F 109.5

loop_
_geom_bond_atom_site_label_1
_geom_bond_atom_site_label_2
_geom_bond_distance
Fe1 N2 1.894(4)
Fe1 N5 1.895(4)
Fe1 N6 1.965(4)
Fe1 N3 1.967(4)
Fe1 N4 1.972(3)
Fe1 N1 1.973(4)
N1 C1 1.326(6)
N1 N7 1.372(5)
N2 C4 1.328(5)
N2 C8 1.340(6)
N3 C11 1.329(6)
N3 N8 1.387(5)
N7 C3 1.356(6)
N7 C4 1.409(5)
N8 C9 1.355(6)
N8 C8 1.400(5)
C1 C2 1.405(7)
C2 C3 1.381(7)
C4 C5 1.364(6)
C5 C6 1.416(6)
C6 C7 1.369(6)
C6 C23 1.508(6)
C7 C8 1.389(6)
C9 C10 1.367(7)
C10 C11 1.399(7)
C23 O1 1.232(6)
C23 N11 1.317(7)
N11 C24 1.487(6)
C24 C27B 1.42(3)
C24 C25 1.516(7)
C24 C26 1.550(8)
C24 C27A 1.583(19)
C25 O2 1.444(7)
C26 O3 1.422(7)
C27A O4A 1.449(11)
C27B O4B 1.455(11)
N4 C12 1.324(5)
N4 N9 1.379(5)
N5 C15 1.336(5)
N5 C19 1.349(5)
N6 C22 1.336(5)
N6 N10 1.382(5)
N9 C14 1.357(5)
N9 C15 1.402(5)
N10 C20 1.353(5)
N10 C19 1.397(5)
C12 C13 1.418(7)
C13 C14 1.362(7)
C15 C16 1.367(6)
C16 C17 1.403(6)
C17 C18 1.389(6)
C17 C28 1.503(6)
C18 C19 1.370(6)
C20 C21 1.370(7)
C21 C22 1.410(7)
C28 O5 1.229(5)
C28 N12 1.331(6)
N12 C29 1.473(6)
C29 C32C 1.517(7)
C29 C32B 1.517(7)
C29 C32A 1.517(7)
C29 C30 1.520(7)
C29 C31 1.538(7)
C30 O6 1.426(6)
C31 O7 1.417(6)
C32A O8A 1.429(7)
C32B O8B 1.480(10)
C32C O8C 1.456(10)
Cl1 O12 1.380(5)
Cl1 O10 1.390(4)
Cl1 O11 1.409(5)
Cl1 O9 1.417(4)
Cl2A O14A 1.353(7)
Cl2A O16A 1.390(8)
Cl2A O15A 1.422(8)
Cl2A O13A 1.436(8)
Cl2B O15B 1.366(8)
Cl2B O13B 1.370(7)
Cl2B O14B 1.401(9)
Cl2B O16B 1.475(9)
N13A C33A 1.119(8)
C33A C34A 1.474(9)
N13B C33B 1.127(9)
C33B C34B 1.475(9)
C1 H1 0.9500
C2 H2 0.9500
C3 H3 0.9500
C5 H5 0.9500
C7 H7 0.9500
C9 H9 0.9500
C10 H10 0.9500
C11 H11 0.9500
N11 H11A 0.8800
C25 H25A 0.9900
C25 H25B 0.9900
C26 H26A 0.9900
C26 H26B 0.9900
O2 H2A 0.8400
O3 H3A 0.8400
C27A H27A 0.9900
C27A H27B 0.9900
O4A H4A 0.8400
C27B H27C 0.9900
C27B H27D 0.9900
O4B H4B 0.8400
C12 H12 0.9500
C13 H13 0.9500
C14 H14 0.9500
C16 H16 0.9500
C18 H18 0.9500
C20 H20 0.9500
C21 H21 0.9500
C22 H22 0.9500
N12 H12A 0.8800
C30 H30A 0.9900
C30 H30B 0.9900
O6 H6 0.8400
C31 H31A 0.9900
C31 H31B 0.9900
O7 H7A 0.8400
C32A H32A 0.9900
C32A H32B 0.9900
O8A H8A 0.8400
C32B H32C 0.9900
C32B H32D 0.9900
O8B H8B 0.8400
C32C H32E 0.9900
C32C H32F 0.9900
O8C H8C 0.8400
C34A H34A 0.9800
C34A H34B 0.9800
C34A H34C 0.9800
C34B H34D 0.9800
C34B H34E 0.9800
C34B H34F 0.9800

loop_
_geom_hbond_atom_site_label_D
_geom_hbond_atom_site_label_H
_geom_hbond_atom_site_label_A
_geom_hbond_distance_DH
_geom_hbond_distance_HA
_geom_hbond_distance_DA
_geom_hbond_angle_DHA
_geom_hbond_site_symmetry_A
N11 H11A O8A 0.88 2.03 2.846(7) 154.2 1_655
O2 H2A O1 0.84 2.16 2.770(5) 129.8 .
O3 H3A O11 0.84 2.12 2.902(10) 155.4 1_655
O4A H4A O7 0.84 1.86 2.671(7) 163.0 4_766
O4B H4B O3 0.84 1.83 2.441(13) 128.7 .
N12 H12A O4B 0.88 2.15 2.940(10) 148.4 1_455
O6 H6 O12 0.84 1.94 2.769(7) 171.1 .
O7 H7A O5 0.84 2.04 2.747(5) 141.3 .
O8A H8A O6 0.84 1.96 2.658(8) 140.4 .
O8C H8C O2 0.84 1.81 2.63(2) 163.5 4_465
